data_2020371
loop_
_publ_author_name
'Crouch-Baker, S.'
'Dickens, P.G.'

_publ_section_title
;
 The deuterium-atom positions in deuterated molybdic acid, Mo O3 (D2 O)2,
 by powder neutron diffraction
;
_journal_name_full 'Acta Crystallographica C (39,1983-)'
_journal_page_first 1121
_journal_page_last 1124
_journal_volume 40
_journal_year 1984
_chemical_formula_sum 'D4 Mo O5'
_chemical_name_systematic 'Mo O3 (D2 O)2'
_space_group_IT_number 14
_symmetry_space_group_name_Hall '-P 2yn'
_symmetry_space_group_name_H-M 'P 1 21/n 1'
_cell_angle_alpha 90
_cell_angle_beta 91.62
_cell_angle_gamma 90
_cell_formula_units_Z 16
_cell_length_a 10.487
_cell_length_b 13.85
_cell_length_c 10.617
_cell_volume 1541.449
_citation_journal_id_ASTM ACSCEE
_cod_data_source_file Crouch-Baker_ACSCEE_1984_1340.cif
_cod_data_source_block D4Mo1O5
_cod_original_sg_symbol_Hall '-P 2ybc (x-z,y,z)'
_cod_original_formula_sum 'D4 Mo1 O5'
_cod_database_code 2020371

loop_
_symmetry_equiv_pos_as_xyz
x,y,z
-x+1/2,y+1/2,-z+1/2
-x,-y,-z
x-1/2,-y-1/2,z-1/2

loop_
_atom_site_label
_atom_site_type_symbol
_atom_site_fract_x
_atom_site_fract_y
_atom_site_fract_z
_atom_site_occupancy
_atom_site_U_iso_or_equiv
D11 D+1 0.2925 0.4643 0.6293 1 0.0
Mo4 Mo+6 0.15387 0.24499 0.61827 1 0.0
O11 O-2 -0.1723 0.1334 0.3897 1 0.0
O3 O-2 0.2635 0.2087 0.0192 1 0.0
O12 O-2 0.1737 0.3662 0.6288 1 0.0
D13 D+1 0.2112 0.4636 0.3837 1 0.0
O10 O-2 0.3423 0.3727 0.377 1 0.0
D14 D+1 0.1414 0.5361 0.4525 1 0.0
O8 O-2 0.0146 0.2539 0.4779 1 0.0
O15 O-2 -0.0884 0.4106 0.361 1 0.0
D12 D+1 0.3566 0.5422 0.7029 1 0.0
D5 D+1 -0.0027 0.4339 0.3779 1 0.0
D8 D+1 0.0051 0.0624 0.6192 1 0.0
D1 D+1 0.004 0.0588 0.1223 1 0.0
O17 O-2 0.3593 0.5011 0.1288 1 0.0
Mo3 Mo+6 -0.13721 0.25189 0.39802 1 0.0
Mo1 Mo+6 0.11729 0.24968 0.1471 1 0.0
O20 O-2 -0.1339 0.4896 0.1234 1 0.0
O6 O-2 0.2716 0.2094 0.5116 1 0.0
D2 D+1 0.1061 0.0666 0.0313 1 0.0
O18 O-2 0.3612 0.5119 0.6243 1 0.0
O19 O-2 0.1426 0.5035 0.3762 1 0.0
O1 O-2 0.0216 0.2543 -0.0255 1 0.0
O16 O-2 0.092 0.0857 0.6003 1 0.0
D6 D+1 -0.1132 0.4333 0.2774 1 0.0
D16 D+1 -0.1501 0.4445 0.0669 1 0.0
D10 D+1 0.3455 0.5606 0.1685 1 0.0
O7 O-2 -0.2695 0.2958 0.2652 1 0.0
O2 O-2 0.2313 0.2085 0.2661 1 0.0
O14 O-2 0.4146 0.091 0.3514 1 0.0
Mo2 Mo+6 0.39389 0.25528 0.35964 1 0.0
O9 O-2 0.152 0.3685 0.1431 1 0.0
D9 D+1 0.2859 0.4587 0.1324 1 0.0
O5 O-2 0.4812 0.2623 0.219 1 0.0
D3 D+1 0.3905 0.061 0.2786 1 0.0
D15 D+1 -0.2069 0.5388 0.1159 1 0.0
D7 D+1 0.1124 0.0582 0.5219 1 0.0
D4 D+1 0.4931 0.0604 0.3648 1 0.0
O4 O-2 -0.0266 0.2438 0.2287 1 0.0
O13 O-2 0.0838 0.0889 0.1107 1 0.0
